data_7124181
loop_
_publ_author_name
'Kiernicki, John J.'
'Norwine, Emily E.'
'Zeller, Matthias'
'Szymczak, Nathaniel K.'

_publ_section_title
;
 Tetrahedral iron featuring an appended Lewis acid: distinct pathways for
 the reduction of hydroxylamine and hydrazine
;
_journal_name_full 'Chemical Communications'
_journal_paper_doi 10.1039/C9CC05720J
_journal_year 2019
_chemical_absolute_configuration ad
_chemical_formula_sum 'C36 H48 B Fe N5'
_chemical_formula_weight 617.45
_space_group_crystal_system orthorhombic
_space_group_IT_number 33
_space_group_name_Hall 'P 2c -2n'
_space_group_name_H-M_alt 'P n a 21'
_symmetry_space_group_name_Hall 'P 2c -2n'
_symmetry_space_group_name_H-M 'P n a 21'
_atom_sites_solution_hydrogens geom
_atom_sites_solution_primary direct
_atom_sites_solution_secondary difmap
_audit_creation_method SHELXL-2018/3
_audit_update_record
;
2019-07-17 deposited with the CCDC.    2019-08-29 downloaded from the CCDC.
;
_cell_angle_alpha 90
_cell_angle_beta 90
_cell_angle_gamma 90
_cell_formula_units_Z 4
_cell_length_a 13.7625(7)
_cell_length_b 16.9042(8)
_cell_length_c 13.8498(7)
_cell_measurement_reflns_used 9467
_cell_measurement_temperature 150(2)
_cell_measurement_theta_max 33.2104
_cell_measurement_theta_min 2.4095
_cell_volume 3222.1(3)
_computing_cell_refinement 'SAINT V8.38A (Bruker, 2016)'
_computing_data_collection 'Apex3 v2018.1-0 (Bruker, 2018)'
_computing_data_reduction 'SAINT V8.38A (Bruker, 2016)'
_computing_structure_refinement
;  
SHELXL-2018/3 (Sheldrick, 2015, 2018), 
SHELXLE Rev937 (H\"ubschle et al., 2011)
;
_computing_structure_solution 'SHELXS-97 (Sheldrick, 2008)'
_diffrn_ambient_temperature 150(2)
_diffrn_detector_area_resol_mean 10.4167
_diffrn_measured_fraction_theta_full 0.999
_diffrn_measured_fraction_theta_max 0.997
_diffrn_measurement_device_type 'Bruker AXS D8 Quest CMOS diffractometer'
_diffrn_measurement_method 'omega and phi scans'
_diffrn_radiation_monochromator 'Triumph curved graphite crystal'
_diffrn_radiation_type MoK\a
_diffrn_radiation_wavelength 0.71073
_diffrn_reflns_av_R_equivalents 0.0431
_diffrn_reflns_av_unetI/netI 0.0215
_diffrn_reflns_Laue_measured_fraction_full 0.999
_diffrn_reflns_Laue_measured_fraction_max 0.997
_diffrn_reflns_limit_h_max 21
_diffrn_reflns_limit_h_min -21
_diffrn_reflns_limit_k_max 26
_diffrn_reflns_limit_k_min -26
_diffrn_reflns_limit_l_max 21
_diffrn_reflns_limit_l_min -21
_diffrn_reflns_number 211438
_diffrn_reflns_point_group_measured_fraction_full 0.999
_diffrn_reflns_point_group_measured_fraction_max 0.996
_diffrn_reflns_theta_full 25.242
_diffrn_reflns_theta_max 33.279
_diffrn_reflns_theta_min 2.409
_diffrn_source 'microfocus sealed tube X-ray source'
_diffrn_source_current '30 mA'
_diffrn_source_voltage '50 kV'
_exptl_absorpt_coefficient_mu 0.501
_exptl_absorpt_correction_T_max 0.7465
_exptl_absorpt_correction_T_min 0.7166
_exptl_absorpt_correction_type multi-scan
_exptl_absorpt_process_details
;
 SADABS 2016/2: Krause, L., Herbst-Irmer, R., Sheldrick G.M. & Stalke D.,
 J. Appl. Cryst. 48 (2015) 3-10
;
_exptl_crystal_colour orange
_exptl_crystal_density_diffrn 1.273
_exptl_crystal_description block
_exptl_crystal_F_000 1320
_exptl_crystal_recrystallization_method 'Re-crystallisation from solvent'
_exptl_crystal_size_max 0.460
_exptl_crystal_size_mid 0.430
_exptl_crystal_size_min 0.390
_refine_diff_density_max 0.602
_refine_diff_density_min -0.304
_refine_diff_density_rms 0.047
_refine_ls_abs_structure_details
;
 Flack x determined using 5032 quotients [(I+)-(I-)]/[(I+)+(I-)]
 (Parsons, Flack and Wagner, Acta Cryst. B69 (2013) 249-259).
;
_refine_ls_abs_structure_Flack -0.008(2)
_refine_ls_extinction_method none
_refine_ls_goodness_of_fit_ref 1.062
_refine_ls_hydrogen_treatment constr
_refine_ls_matrix_type full
_refine_ls_number_parameters 392
_refine_ls_number_reflns 12380
_refine_ls_number_restraints 1
_refine_ls_restrained_S_all 1.062
_refine_ls_R_factor_all 0.0372
_refine_ls_R_factor_gt 0.0305
_refine_ls_shift/su_max 0.001
_refine_ls_shift/su_mean 0.000
_refine_ls_structure_factor_coef Fsqd
_refine_ls_weighting_details 'w=1/[\s^2^(Fo^2^)+(0.0445P)^2^+0.5193P] where P=(Fo^2^+2Fc^2^)/3'
_refine_ls_weighting_scheme calc
_refine_ls_wR_factor_gt 0.0766
_refine_ls_wR_factor_ref 0.0805
_reflns_Friedel_coverage 0.931
_reflns_Friedel_fraction_full 0.999
_reflns_Friedel_fraction_max 0.996
_reflns_number_gt 11177
_reflns_number_total 12380
_reflns_threshold_expression 'I > 2\s(I)'
_cod_data_source_file c9cc05720j2.cif
_cod_data_source_block JK519_0m
_cod_database_code 7124181
_shelx_shelxl_version_number 2018/3
_shelx_space_group_comment
;
The symmetry employed for this shelxl refinement is uniquely defined
by the following loop, which should always be used as a source of
symmetry information in preference to the above space-group names.
They are only intended as comments.
;
_shelx_estimated_absorpt_t_min 0.802
_shelx_estimated_absorpt_t_max 0.828

loop_
_space_group_symop_operation_xyz
'x, y, z'
'-x, -y, z+1/2'
'x+1/2, -y+1/2, z'
'-x+1/2, y+1/2, z+1/2'

loop_
_atom_site_label
_atom_site_type_symbol
_atom_site_fract_x
_atom_site_fract_y
_atom_site_fract_z
_atom_site_U_iso_or_equiv
_atom_site_adp_type
_atom_site_occupancy
_atom_site_site_symmetry_order
_atom_site_calc_flag
_atom_site_refinement_flags_posn
_atom_site_refinement_flags_adp
C1 C 0.20136(14) 0.35225(11) 0.23053(15) 0.0284(3) Uani 1 1 d . .
H1A H 0.196668 0.320059 0.171862 0.043 Uiso 1 1 calc R U
H1B H 0.138366 0.352784 0.263513 0.043 Uiso 1 1 calc R U
H1C H 0.250691 0.329707 0.273505 0.043 Uiso 1 1 calc R U
C2 C 0.22938(12) 0.43497(10) 0.20413(12) 0.0226(3) Uani 1 1 d . .
C3 C 0.16092(13) 0.49524(12) 0.19490(14) 0.0303(4) Uani 1 1 d . .
H3 H 0.093909 0.484642 0.205067 0.036 Uiso 1 1 calc R U
C4 C 0.19150(13) 0.57060(11) 0.17079(17) 0.0318(4) Uani 1 1 d . .
H4 H 0.145557 0.612256 0.164785 0.038 Uiso 1 1 calc R U
C5 C 0.28941(14) 0.58519(10) 0.15541(13) 0.0270(3) Uani 1 1 d . .
H5 H 0.311749 0.636790 0.139732 0.032 Uiso 1 1 calc R U
C6 C 0.35393(11) 0.52249(9) 0.16351(11) 0.0202(3) Uani 1 1 d . .
C7 C 0.45800(12) 0.52983(9) 0.14267(12) 0.0198(3) Uani 1 1 d . .
C8 C 0.51765(13) 0.59440(10) 0.12204(13) 0.0243(3) Uani 1 1 d . .
H8 H 0.499162 0.648510 0.119635 0.029 Uiso 1 1 calc R U
C9 C 0.60939(12) 0.56338(9) 0.10579(12) 0.0216(3) Uani 1 1 d . .
C10 C 0.70206(13) 0.60632(11) 0.07779(14) 0.0263(3) Uani 1 1 d . .
C11 C 0.6870(2) 0.69468(13) 0.0962(3) 0.0531(7) Uani 1 1 d . .
H11A H 0.745642 0.723732 0.077491 0.080 Uiso 1 1 calc R U
H11B H 0.673944 0.703353 0.164995 0.080 Uiso 1 1 calc R U
H11C H 0.631696 0.713567 0.058066 0.080 Uiso 1 1 calc R U
C12 C 0.72348(16) 0.59361(15) -0.02951(15) 0.0365(5) Uani 1 1 d . .
H12A H 0.668140 0.612024 -0.067950 0.055 Uiso 1 1 calc R U
H12B H 0.734291 0.537192 -0.041711 0.055 Uiso 1 1 calc R U
H12C H 0.781731 0.623492 -0.047579 0.055 Uiso 1 1 calc R U
C13 C 0.79017(16) 0.57946(14) 0.13851(16) 0.0377(5) Uani 1 1 d . .
H13A H 0.814703 0.529057 0.113452 0.057 Uiso 1 1 calc R U
H13B H 0.770232 0.572748 0.205947 0.057 Uiso 1 1 calc R U
H13C H 0.841488 0.619525 0.134684 0.057 Uiso 1 1 calc R U
C14 C 0.67665(12) 0.42169(10) 0.11387(14) 0.0244(3) Uani 1 1 d . .
H14A H 0.707525 0.417119 0.178190 0.029 Uiso 1 1 calc R U
H14B H 0.727469 0.437635 0.067177 0.029 Uiso 1 1 calc R U
C15 C 0.63634(12) 0.34117(10) 0.08455(13) 0.0235(3) Uani 1 1 d . .
H15A H 0.591225 0.322921 0.135579 0.028 Uiso 1 1 calc R U
H15B H 0.690851 0.303024 0.081751 0.028 Uiso 1 1 calc R U
C16 C 0.58247(14) 0.33914(10) -0.01278(13) 0.0243(3) Uani 1 1 d . .
H16A H 0.630109 0.326719 -0.064147 0.029 Uiso 1 1 calc R U
H16B H 0.556538 0.392681 -0.025990 0.029 Uiso 1 1 calc R U
C17 C 0.51931(13) 0.18658(10) 0.01680(13) 0.0225(3) Uani 1 1 d . .
H17 H 0.539083 0.189959 0.086158 0.027 Uiso 1 1 calc R U
C18 C 0.43153(14) 0.13009(11) 0.00952(14) 0.0265(3) Uani 1 1 d . .
H18A H 0.453744 0.075941 0.025490 0.032 Uiso 1 1 calc R U
H18B H 0.383184 0.145720 0.058892 0.032 Uiso 1 1 calc R U
C19 C 0.38070(17) 0.12776(12) -0.08927(15) 0.0328(4) Uani 1 1 d . .
H19A H 0.420261 0.095473 -0.134113 0.039 Uiso 1 1 calc R U
H19B H 0.316959 0.101300 -0.081831 0.039 Uiso 1 1 calc R U
C20 C 0.36463(16) 0.20964(12) -0.13420(14) 0.0320(4) Uani 1 1 d . .
H20A H 0.310953 0.236291 -0.099472 0.038 Uiso 1 1 calc R U
H20B H 0.344127 0.202762 -0.202203 0.038 Uiso 1 1 calc R U
C21 C 0.45450(16) 0.26335(11) -0.13166(13) 0.0288(4) Uani 1 1 d . .
H21 H 0.435475 0.316312 -0.157686 0.035 Uiso 1 1 calc R U
C22 C 0.53944(19) 0.23147(13) -0.19348(15) 0.0376(4) Uani 1 1 d . .
H22A H 0.513491 0.216493 -0.257592 0.045 Uiso 1 1 calc R U
H22B H 0.586413 0.275046 -0.203626 0.045 Uiso 1 1 calc R U
C23 C 0.5951(2) 0.15975(14) -0.15180(17) 0.0416(5) Uani 1 1 d . .
H23A H 0.560861 0.110967 -0.171977 0.050 Uiso 1 1 calc R U
H23B H 0.660522 0.158521 -0.181458 0.050 Uiso 1 1 calc R U
C24 C 0.60727(16) 0.15754(12) -0.04182(16) 0.0322(4) Uani 1 1 d . .
H24A H 0.664233 0.190330 -0.024363 0.039 Uiso 1 1 calc R U
H24B H 0.621822 0.102451 -0.022354 0.039 Uiso 1 1 calc R U
C25 C 0.47109(11) 0.23761(9) 0.33314(12) 0.0200(3) Uani 1 1 d . .
C26 C 0.43096(12) 0.18227(10) 0.26883(13) 0.0231(3) Uani 1 1 d . .
H26 H 0.406915 0.200066 0.208313 0.028 Uiso 1 1 calc R U
C27 C 0.42540(14) 0.10239(11) 0.29110(16) 0.0297(4) Uani 1 1 d . .
H27 H 0.399153 0.066345 0.245390 0.036 Uiso 1 1 calc R U
C28 C 0.45812(15) 0.07470(11) 0.38015(18) 0.0339(4) Uani 1 1 d . .
H28 H 0.456004 0.019886 0.395167 0.041 Uiso 1 1 calc R U
C29 C 0.49383(15) 0.12899(13) 0.44637(17) 0.0333(4) Uani 1 1 d . .
H29 H 0.514348 0.111089 0.508115 0.040 Uiso 1 1 calc R U
C30 C 0.50021(13) 0.20892(11) 0.42428(14) 0.0273(3) Uani 1 1 d . .
H30 H 0.524536 0.244797 0.471213 0.033 Uiso 1 1 calc R U
C31 C 0.54843(13) 0.36508(10) 0.34974(12) 0.0205(3) Uani 1 1 d . .
C32 C 0.64202(13) 0.33827(11) 0.37430(14) 0.0262(3) Uani 1 1 d . .
H32 H 0.657357 0.283723 0.367989 0.031 Uiso 1 1 calc R U
C33 C 0.71198(14) 0.39037(13) 0.40751(15) 0.0319(4) Uani 1 1 d . .
H33 H 0.774121 0.370819 0.425466 0.038 Uiso 1 1 calc R U
C34 C 0.69280(15) 0.47078(13) 0.41503(16) 0.0346(4) Uani 1 1 d . .
H34 H 0.741841 0.506496 0.435779 0.042 Uiso 1 1 calc R U
C35 C 0.60056(16) 0.49798(11) 0.39164(14) 0.0310(4) Uani 1 1 d . .
H35 H 0.586559 0.552871 0.396376 0.037 Uiso 1 1 calc R U
C36 C 0.52843(13) 0.44608(10) 0.36140(13) 0.0236(3) Uani 1 1 d . .
H36 H 0.464983 0.465518 0.348467 0.028 Uiso 1 1 calc R U
B1 B 0.49244(14) 0.27546(11) -0.02020(13) 0.0216(3) Uani 1 1 d . .
N1 N 0.32429(9) 0.44863(7) 0.18722(11) 0.0188(2) Uani 1 1 d . .
N2 N 0.50977(10) 0.46273(8) 0.14068(10) 0.0194(2) Uani 1 1 d . .
N3 N 0.60152(10) 0.48348(8) 0.11756(10) 0.0196(2) Uani 1 1 d . .
N4 N 0.40526(11) 0.31083(8) 0.04689(11) 0.0217(3) Uani 1 1 d . .
H4A H 0.362132 0.270898 0.057129 0.026 Uiso 1 1 calc R U
H4B H 0.373873 0.348260 0.011434 0.026 Uiso 1 1 calc R U
N5 N 0.47801(10) 0.31649(8) 0.30535(11) 0.0204(2) Uani 1 1 d . .
Fe1 Fe 0.43607(2) 0.36008(2) 0.17891(2) 0.01709(5) Uani 1 1 d . .

loop_
_atom_site_aniso_label
_atom_site_aniso_U_11
_atom_site_aniso_U_22
_atom_site_aniso_U_33
_atom_site_aniso_U_23
_atom_site_aniso_U_13
_atom_site_aniso_U_12
C1 0.0231(7) 0.0295(8) 0.0327(9) -0.0026(7) 0.0028(7) -0.0063(6)
C2 0.0204(7) 0.0249(7) 0.0224(7) -0.0053(5) 0.0010(5) 0.0006(6)
C3 0.0211(7) 0.0344(9) 0.0353(11) -0.0077(7) 0.0038(6) 0.0059(6)
C4 0.0281(7) 0.0301(8) 0.0372(10) -0.0057(8) 0.0015(8) 0.0120(6)
C5 0.0305(8) 0.0209(7) 0.0296(9) -0.0022(6) 0.0036(6) 0.0067(6)
C6 0.0229(6) 0.0179(6) 0.0196(8) -0.0029(5) 0.0022(5) 0.0024(5)
C7 0.0238(7) 0.0155(6) 0.0199(6) -0.0007(5) 0.0011(5) 0.0000(5)
C8 0.0289(8) 0.0153(6) 0.0286(8) -0.0003(6) 0.0029(6) -0.0012(6)
C9 0.0258(7) 0.0175(6) 0.0215(7) 0.0003(5) 0.0008(6) -0.0049(5)
C10 0.0276(8) 0.0229(7) 0.0284(8) 0.0017(6) 0.0010(6) -0.0085(6)
C11 0.0465(13) 0.0222(9) 0.091(2) -0.0030(11) 0.0158(13) -0.0125(9)
C12 0.0302(9) 0.0530(13) 0.0263(9) 0.0088(8) 0.0004(7) -0.0135(9)
C13 0.0355(10) 0.0453(11) 0.0324(9) 0.0046(8) -0.0098(8) -0.0188(9)
C14 0.0180(7) 0.0213(7) 0.0338(8) 0.0016(6) -0.0002(6) 0.0005(5)
C15 0.0208(7) 0.0180(6) 0.0315(8) 0.0017(6) 0.0036(6) 0.0025(5)
C16 0.0286(8) 0.0193(7) 0.0250(8) -0.0006(6) 0.0060(6) 0.0006(6)
C17 0.0260(7) 0.0182(6) 0.0233(7) -0.0019(5) 0.0036(6) 0.0017(6)
C18 0.0334(9) 0.0206(7) 0.0256(8) -0.0006(6) -0.0001(6) -0.0031(6)
C19 0.0439(11) 0.0252(8) 0.0292(9) -0.0054(7) -0.0045(8) -0.0056(8)
C20 0.0436(11) 0.0280(8) 0.0246(8) -0.0056(7) -0.0062(7) 0.0004(8)
C21 0.0447(10) 0.0209(7) 0.0207(7) -0.0014(6) 0.0015(7) 0.0008(7)
C22 0.0585(13) 0.0313(9) 0.0229(8) -0.0041(7) 0.0123(9) -0.0012(9)
C23 0.0528(13) 0.0339(10) 0.0381(11) -0.0103(9) 0.0185(10) 0.0072(10)
C24 0.0338(10) 0.0237(8) 0.0391(10) -0.0027(7) 0.0100(8) 0.0083(7)
C25 0.0180(6) 0.0191(6) 0.0230(7) 0.0015(5) 0.0017(5) 0.0001(5)
C26 0.0232(7) 0.0193(7) 0.0267(8) -0.0006(6) 0.0025(6) -0.0021(6)
C27 0.0256(8) 0.0186(7) 0.0449(11) -0.0009(7) 0.0053(7) -0.0031(6)
C28 0.0272(8) 0.0204(7) 0.0541(13) 0.0109(8) 0.0061(8) 0.0023(6)
C29 0.0253(8) 0.0344(10) 0.0401(11) 0.0170(8) -0.0026(7) 0.0010(7)
C30 0.0274(8) 0.0269(8) 0.0278(8) 0.0055(6) -0.0030(6) -0.0017(6)
C31 0.0224(7) 0.0208(7) 0.0183(7) -0.0016(5) 0.0010(5) -0.0032(5)
C32 0.0212(7) 0.0278(8) 0.0296(8) -0.0017(6) -0.0011(6) -0.0015(6)
C33 0.0230(8) 0.0414(10) 0.0313(9) -0.0026(8) -0.0005(7) -0.0073(7)
C34 0.0340(9) 0.0362(10) 0.0336(9) -0.0058(8) -0.0012(8) -0.0157(8)
C35 0.0400(10) 0.0236(8) 0.0292(8) -0.0048(7) 0.0012(7) -0.0076(7)
C36 0.0279(8) 0.0208(7) 0.0221(7) -0.0020(6) 0.0013(6) -0.0014(6)
B1 0.0271(8) 0.0173(7) 0.0206(8) -0.0014(6) 0.0043(6) 0.0027(6)
N1 0.0192(5) 0.0185(5) 0.0188(6) -0.0030(5) 0.0010(5) 0.0000(4)
N2 0.0190(6) 0.0170(5) 0.0223(6) -0.0001(5) 0.0015(5) -0.0004(4)
N3 0.0192(6) 0.0177(5) 0.0218(6) -0.0009(5) 0.0010(5) -0.0027(4)
N4 0.0225(6) 0.0194(6) 0.0231(6) -0.0027(5) -0.0004(5) 0.0019(5)
N5 0.0219(6) 0.0173(6) 0.0222(6) 0.0002(5) -0.0020(5) -0.0018(5)
Fe1 0.01845(8) 0.01411(8) 0.01870(9) -0.00025(9) 0.00066(9) -0.00050(6)

loop_
_atom_type_symbol
_atom_type_description
_atom_type_scat_dispersion_real
_atom_type_scat_dispersion_imag
_atom_type_scat_source
C C 0.0033 0.0016 'International Tables Vol C Tables 4.2.6.8 and 6.1.1.4'
H H 0.0000 0.0000 'International Tables Vol C Tables 4.2.6.8 and 6.1.1.4'
B B 0.0013 0.0007 'International Tables Vol C Tables 4.2.6.8 and 6.1.1.4'
N N 0.0061 0.0033 'International Tables Vol C Tables 4.2.6.8 and 6.1.1.4'
Fe Fe 0.3463 0.8444 'International Tables Vol C Tables 4.2.6.8 and 6.1.1.4'

loop_
_geom_angle_atom_site_label_1
_geom_angle_atom_site_label_2
_geom_angle_atom_site_label_3
_geom_angle
C2 C1 H1A 109.5
C2 C1 H1B 109.5
H1A C1 H1B 109.5
C2 C1 H1C 109.5
H1A C1 H1C 109.5
H1B C1 H1C 109.5
N1 C2 C3 120.95(16)
N1 C2 C1 116.92(15)
C3 C2 C1 122.11(16)
C4 C3 C2 119.34(16)
C4 C3 H3 120.3
C2 C3 H3 120.3
C3 C4 C5 119.79(16)
C3 C4 H4 120.1
C5 C4 H4 120.1
C4 C5 C6 118.28(17)
C4 C5 H5 120.9
C6 C5 H5 120.9
N1 C6 C5 122.10(15)
N1 C6 C7 114.84(13)
C5 C6 C7 123.00(15)
N2 C7 C8 110.19(15)
N2 C7 C6 116.87(14)
C8 C7 C6 132.94(15)
C9 C8 C7 105.86(14)
C9 C8 H8 127.1
C7 C8 H8 127.1
N3 C9 C8 106.43(14)
N3 C9 C10 124.78(15)
C8 C9 C10 128.77(15)
C9 C10 C11 108.07(16)
C9 C10 C12 110.06(15)
C11 C10 C12 109.0(2)
C9 C10 C13 112.34(15)
C11 C10 C13 107.62(18)
C12 C10 C13 109.66(17)
C10 C11 H11A 109.5
C10 C11 H11B 109.5
H11A C11 H11B 109.5
C10 C11 H11C 109.5
H11A C11 H11C 109.5
H11B C11 H11C 109.5
C10 C12 H12A 109.5
C10 C12 H12B 109.5
H12A C12 H12B 109.5
C10 C12 H12C 109.5
H12A C12 H12C 109.5
H12B C12 H12C 109.5
C10 C13 H13A 109.5
C10 C13 H13B 109.5
H13A C13 H13B 109.5
C10 C13 H13C 109.5
H13A C13 H13C 109.5
H13B C13 H13C 109.5
N3 C14 C15 112.80(13)
N3 C14 H14A 109.0
C15 C14 H14A 109.0
N3 C14 H14B 109.0
C15 C14 H14B 109.0
H14A C14 H14B 107.8
C14 C15 C16 115.37(14)
C14 C15 H15A 108.4
C16 C15 H15A 108.4
C14 C15 H15B 108.4
C16 C15 H15B 108.4
H15A C15 H15B 107.5
C15 C16 B1 115.62(14)
C15 C16 H16A 108.4
B1 C16 H16A 108.4
C15 C16 H16B 108.4
B1 C16 H16B 108.4
H16A C16 H16B 107.4
C24 C17 C18 112.59(15)
C24 C17 B1 107.87(14)
C18 C17 B1 111.86(15)
C24 C17 H17 108.1
C18 C17 H17 108.1
B1 C17 H17 108.1
C19 C18 C17 115.48(16)
C19 C18 H18A 108.4
C17 C18 H18A 108.4
C19 C18 H18B 108.4
C17 C18 H18B 108.4
H18A C18 H18B 107.5
C20 C19 C18 113.81(15)
C20 C19 H19A 108.8
C18 C19 H19A 108.8
C20 C19 H19B 108.8
C18 C19 H19B 108.8
H19A C19 H19B 107.7
C19 C20 C21 114.11(17)
C19 C20 H20A 108.7
C21 C20 H20A 108.7
C19 C20 H20B 108.7
C21 C20 H20B 108.7
H20A C20 H20B 107.6
C20 C21 C22 112.99(16)
C20 C21 B1 110.58(15)
C22 C21 B1 108.88(17)
C20 C21 H21 108.1
C22 C21 H21 108.1
B1 C21 H21 108.1
C23 C22 C21 116.18(17)
C23 C22 H22A 108.2
C21 C22 H22A 108.2
C23 C22 H22B 108.2
C21 C22 H22B 108.2
H22A C22 H22B 107.4
C24 C23 C22 116.38(17)
C24 C23 H23A 108.2
C22 C23 H23A 108.2
C24 C23 H23B 108.2
C22 C23 H23B 108.2
H23A C23 H23B 107.3
C23 C24 C17 115.51(18)
C23 C24 H24A 108.4
C17 C24 H24A 108.4
C23 C24 H24B 108.4
C17 C24 H24B 108.4
H24A C24 H24B 107.5
N5 C25 C26 119.33(15)
N5 C25 C30 123.91(15)
C26 C25 C30 116.75(15)
C27 C26 C25 121.93(17)
C27 C26 H26 119.0
C25 C26 H26 119.0
C26 C27 C28 120.39(19)
C26 C27 H27 119.8
C28 C27 H27 119.8
C29 C28 C27 118.50(17)
C29 C28 H28 120.8
C27 C28 H28 120.8
C28 C29 C30 121.37(19)
C28 C29 H29 119.3
C30 C29 H29 119.3
C29 C30 C25 120.94(18)
C29 C30 H30 119.5
C25 C30 H30 119.5
C36 C31 C32 117.72(16)
C36 C31 N5 118.84(16)
C32 C31 N5 123.12(15)
C33 C32 C31 120.82(18)
C33 C32 H32 119.6
C31 C32 H32 119.6
C32 C33 C34 121.05(19)
C32 C33 H33 119.5
C34 C33 H33 119.5
C35 C34 C33 118.71(17)
C35 C34 H34 120.6
C33 C34 H34 120.6
C34 C35 C36 120.97(18)
C34 C35 H35 119.5
C36 C35 H35 119.5
C35 C36 C31 120.64(17)
C35 C36 H36 119.7
C31 C36 H36 119.7
C17 B1 N4 109.01(13)
C17 B1 C21 104.64(14)
N4 B1 C21 110.32(14)
C17 B1 C16 114.38(15)
N4 B1 C16 106.18(13)
C21 B1 C16 112.33(14)
C2 N1 C6 119.50(13)
C2 N1 Fe1 125.73(11)
C6 N1 Fe1 114.43(10)
C7 N2 N3 106.42(13)
C7 N2 Fe1 116.23(11)
N3 N2 Fe1 137.24(11)
N2 N3 C9 111.09(14)
N2 N3 C14 118.80(13)
C9 N3 C14 130.02(14)
B1 N4 Fe1 120.26(11)
B1 N4 H4A 107.3
Fe1 N4 H4A 107.3
B1 N4 H4B 107.3
Fe1 N4 H4B 107.3
H4A N4 H4B 106.9
C25 N5 C31 118.97(14)
C25 N5 Fe1 125.44(11)
C31 N5 Fe1 111.58(11)
N5 Fe1 N4 134.02(6)
N5 Fe1 N2 113.12(6)
N4 Fe1 N2 102.26(6)
N5 Fe1 N1 114.79(6)
N4 Fe1 N1 100.50(6)
N2 Fe1 N1 77.38(5)

loop_
_geom_bond_atom_site_label_1
_geom_bond_atom_site_label_2
_geom_bond_distance
C1 C2 1.496(2)
C1 H1A 0.9800
C1 H1B 0.9800
C1 H1C 0.9800
C2 N1 1.347(2)
C2 C3 1.393(2)
C3 C4 1.383(3)
C3 H3 0.9500
C4 C5 1.386(3)
C4 H4 0.9500
C5 C6 1.387(2)
C5 H5 0.9500
C6 N1 1.3538(19)
C6 C7 1.466(2)
C7 N2 1.340(2)
C7 C8 1.395(2)
C8 C9 1.385(2)
C8 H8 0.9500
C9 N3 1.365(2)
C9 C10 1.518(2)
C10 C11 1.530(3)
C10 C12 1.530(3)
C10 C13 1.544(3)
C11 H11A 0.9800
C11 H11B 0.9800
C11 H11C 0.9800
C12 H12A 0.9800
C12 H12B 0.9800
C12 H12C 0.9800
C13 H13A 0.9800
C13 H13B 0.9800
C13 H13C 0.9800
C14 N3 1.470(2)
C14 C15 1.525(2)
C14 H14A 0.9900
C14 H14B 0.9900
C15 C16 1.539(3)
C15 H15A 0.9900
C15 H15B 0.9900
C16 B1 1.644(3)
C16 H16A 0.9900
C16 H16B 0.9900
C17 C24 1.538(3)
C17 C18 1.543(2)
C17 B1 1.630(3)
C17 H17 1.0000
C18 C19 1.537(3)
C18 H18A 0.9900
C18 H18B 0.9900
C19 C20 1.534(3)
C19 H19A 0.9900
C19 H19B 0.9900
C20 C21 1.535(3)
C20 H20A 0.9900
C20 H20B 0.9900
C21 C22 1.546(3)
C21 B1 1.643(3)
C21 H21 1.0000
C22 C23 1.546(3)
C22 H22A 0.9900
C22 H22B 0.9900
C23 C24 1.533(3)
C23 H23A 0.9900
C23 H23B 0.9900
C24 H24A 0.9900
C24 H24B 0.9900
C25 N5 1.391(2)
C25 C26 1.405(2)
C25 C30 1.410(2)
C26 C27 1.387(3)
C26 H26 0.9500
C27 C28 1.394(3)
C27 H27 0.9500
C28 C29 1.387(3)
C28 H28 0.9500
C29 C30 1.388(3)
C29 H29 0.9500
C30 H30 0.9500
C31 C36 1.406(2)
C31 C32 1.407(2)
C31 N5 1.411(2)
C32 C33 1.384(3)
C32 H32 0.9500
C33 C34 1.389(3)
C33 H33 0.9500
C34 C35 1.389(3)
C34 H34 0.9500
C35 C36 1.389(3)
C35 H35 0.9500
C36 H36 0.9500
B1 N4 1.631(2)
N1 Fe1 2.1496(12)
N2 N3 1.3491(19)
N2 Fe1 2.0786(14)
N4 Fe1 2.0533(14)
N4 H4A 0.9100
N4 H4B 0.9100
N5 Fe1 1.9856(15)

loop_
_geom_torsion_atom_site_label_1
_geom_torsion_atom_site_label_2
_geom_torsion_atom_site_label_3
_geom_torsion_atom_site_label_4
_geom_torsion
N1 C2 C3 C4 -1.9(3)
C1 C2 C3 C4 179.67(18)
C2 C3 C4 C5 0.5(3)
C3 C4 C5 C6 0.9(3)
C4 C5 C6 N1 -1.0(3)
C4 C5 C6 C7 175.88(17)
N1 C6 C7 N2 5.9(2)
C5 C6 C7 N2 -171.26(15)
N1 C6 C7 C8 -175.30(18)
C5 C6 C7 C8 7.6(3)
N2 C7 C8 C9 0.8(2)
C6 C7 C8 C9 -178.10(17)
C7 C8 C9 N3 -0.34(19)
C7 C8 C9 C10 178.19(17)
N3 C9 C10 C11 -166.4(2)
C8 C9 C10 C11 15.4(3)
N3 C9 C10 C12 74.7(2)
C8 C9 C10 C12 -103.6(2)
N3 C9 C10 C13 -47.8(2)
C8 C9 C10 C13 133.9(2)
N3 C14 C15 C16 56.6(2)
C14 C15 C16 B1 -147.84(15)
C24 C17 C18 C19 -70.0(2)
B1 C17 C18 C19 51.7(2)
C17 C18 C19 C20 -44.1(2)
C18 C19 C20 C21 47.2(2)
C19 C20 C21 C22 64.8(2)
C19 C20 C21 B1 -57.6(2)
C20 C21 C22 C23 -73.9(3)
B1 C21 C22 C23 49.3(2)
C21 C22 C23 C24 -35.4(3)
C22 C23 C24 C17 38.3(3)
C18 C17 C24 C23 68.8(2)
B1 C17 C24 C23 -55.1(2)
N5 C25 C26 C27 177.61(16)
C30 C25 C26 C27 -3.8(2)
C25 C26 C27 C28 1.4(3)
C26 C27 C28 C29 1.6(3)
C27 C28 C29 C30 -2.1(3)
C28 C29 C30 C25 -0.4(3)
N5 C25 C30 C29 -178.17(17)
C26 C25 C30 C29 3.3(3)
C36 C31 C32 C33 -0.8(3)
N5 C31 C32 C33 172.57(18)
C31 C32 C33 C34 -1.8(3)
C32 C33 C34 C35 2.2(3)
C33 C34 C35 C36 0.1(3)
C34 C35 C36 C31 -2.8(3)
C32 C31 C36 C35 3.1(3)
N5 C31 C36 C35 -170.60(17)
C24 C17 B1 N4 -175.22(15)
C18 C17 B1 N4 60.43(18)
C24 C17 B1 C21 66.77(18)
C18 C17 B1 C21 -57.57(18)
C24 C17 B1 C16 -56.56(19)
C18 C17 B1 C16 179.10(14)
C20 C21 B1 C17 60.64(18)
C22 C21 B1 C17 -64.06(18)
C20 C21 B1 N4 -56.47(19)
C22 C21 B1 N4 178.83(14)
C20 C21 B1 C16 -174.72(15)
C22 C21 B1 C16 60.58(19)
C15 C16 B1 C17 -48.7(2)
C15 C16 B1 N4 71.60(18)
C15 C16 B1 C21 -167.73(14)
C3 C2 N1 C6 1.8(2)
C1 C2 N1 C6 -179.67(15)
C3 C2 N1 Fe1 -171.06(13)
C1 C2 N1 Fe1 7.4(2)
C5 C6 N1 C2 -0.3(2)
C7 C6 N1 C2 -177.50(15)
C5 C6 N1 Fe1 173.32(13)
C7 C6 N1 Fe1 -3.83(17)
C8 C7 N2 N3 -0.93(19)
C6 C7 N2 N3 178.17(13)
C8 C7 N2 Fe1 175.94(12)
C6 C7 N2 Fe1 -4.97(19)
C7 N2 N3 C9 0.71(18)
Fe1 N2 N3 C9 -175.14(13)
C7 N2 N3 C14 177.49(14)
Fe1 N2 N3 C14 1.6(2)
C8 C9 N3 N2 -0.22(19)
C10 C9 N3 N2 -178.83(15)
C8 C9 N3 C14 -176.54(17)
C10 C9 N3 C14 4.9(3)
C15 C14 N3 N2 30.5(2)
C15 C14 N3 C9 -153.40(16)
C17 B1 N4 Fe1 81.75(15)
C21 B1 N4 Fe1 -163.89(11)
C16 B1 N4 Fe1 -41.93(16)
C26 C25 N5 C31 -155.94(15)
C30 C25 N5 C31 25.6(2)
C26 C25 N5 Fe1 -0.4(2)
C30 C25 N5 Fe1 -178.93(13)
C36 C31 N5 C25 -148.68(16)
C32 C31 N5 C25 38.0(2)
C36 C31 N5 Fe1 52.62(18)
C32 C31 N5 Fe1 -120.72(16)
